data_4000725
loop_
_publ_author_name
'Ramasamy, Karthik'
'Malik, Mohammad A.'
'Helliwell, Madeleine'
'Raftery, James'
'O&#x2019;Brien, Paul'

_publ_section_title
;
 Thio- and Dithio-Biuret Precursors for Zinc Sulfide, Cadmium Sulfide, and
 Zinc Cadmium Sulfide Thin Films
;
_journal_issue 6
_journal_name_full 'Chemistry of Materials'
_journal_page_first 1471
_journal_paper_doi 10.1021/cm1030393
_journal_volume 23
_journal_year 2011
_chemical_formula_sum 'C20 H40 Cd N6 S4'
_chemical_formula_weight 605.22
_chemical_name_systematic
; 
 ? 
;
_space_group_IT_number 2
_symmetry_cell_setting triclinic
_symmetry_space_group_name_Hall '-P 1'
_symmetry_space_group_name_H-M 'P -1'
_atom_sites_solution_hydrogens geom
_atom_sites_solution_primary direct
_atom_sites_solution_secondary difmap
_audit_creation_method SHELXL-97
_cell_angle_alpha 98.794(2)
_cell_angle_beta 92.691(3)
_cell_angle_gamma 90.956(2)
_cell_formula_units_Z 4
_cell_length_a 9.1838(11)
_cell_length_b 16.135(2)
_cell_length_c 19.005(2)
_cell_measurement_reflns_used 2177
_cell_measurement_temperature 100(2)
_cell_measurement_theta_max 22.6545
_cell_measurement_theta_min 2.5535
_cell_volume 2779.2(6)
_computing_cell_refinement 'Bruker SMART'
_computing_data_collection 'Bruker SMART'
_computing_data_reduction 'Bruker SAINT'
_computing_molecular_graphics 'Bruker SHELXTL'
_computing_publication_material 'Bruker SHELXTL'
_computing_structure_refinement 'SHELXL-97 (Sheldrick, 1997)'
_computing_structure_solution 'SHELXS-97 (Sheldrick, 1990)'
_diffrn_ambient_temperature 100(2)
_diffrn_measured_fraction_theta_full 0.985
_diffrn_measured_fraction_theta_max 0.894
_diffrn_measurement_device_type 'CCD area detector'
_diffrn_measurement_method 'phi and omega scans'
_diffrn_radiation_monochromator graphite
_diffrn_radiation_source 'fine-focus sealed tube'
_diffrn_radiation_type MoK\a
_diffrn_radiation_wavelength 0.71073
_diffrn_reflns_av_R_equivalents 0.0515
_diffrn_reflns_av_sigmaI/netI 0.1711
_diffrn_reflns_limit_h_max 10
_diffrn_reflns_limit_h_min -12
_diffrn_reflns_limit_k_max 21
_diffrn_reflns_limit_k_min -21
_diffrn_reflns_limit_l_max 19
_diffrn_reflns_limit_l_min -25
_diffrn_reflns_number 17772
_diffrn_reflns_theta_full 25.00
_diffrn_reflns_theta_max 28.33
_diffrn_reflns_theta_min 1.28
_exptl_absorpt_coefficient_mu 1.105
_exptl_absorpt_correction_type none
_exptl_crystal_colour white
_exptl_crystal_density_diffrn 1.447
_exptl_crystal_density_method 'not measured'
_exptl_crystal_description plate
_exptl_crystal_F_000 1256
_exptl_crystal_size_max 0.20
_exptl_crystal_size_mid 0.16
_exptl_crystal_size_min 0.05
_refine_diff_density_max 1.052
_refine_diff_density_min -0.983
_refine_diff_density_rms 0.111
_refine_ls_extinction_method none
_refine_ls_goodness_of_fit_ref 0.684
_refine_ls_hydrogen_treatment constr
_refine_ls_matrix_type full
_refine_ls_number_parameters 575
_refine_ls_number_reflns 12399
_refine_ls_number_restraints 0
_refine_ls_restrained_S_all 0.684
_refine_ls_R_factor_all 0.0902
_refine_ls_R_factor_gt 0.0453
_refine_ls_shift/su_max 0.003
_refine_ls_shift/su_mean 0.000
_refine_ls_structure_factor_coef Fsqd
_refine_ls_weighting_details 'calc w=1/[\s^2^(Fo^2^)+(0.0000P)^2^+0.0000P] where P=(Fo^2^+2Fc^2^)/3'
_refine_ls_weighting_scheme calc
_refine_ls_wR_factor_gt 0.0680
_refine_ls_wR_factor_ref 0.0777
_reflns_number_gt 6862
_reflns_number_total 12399
_reflns_threshold_expression >2sigma(I)
_cod_data_source_file cm1030393_si_002.cif
_cod_data_source_block s2948m
_cod_depositor_comments
;
The following automatic conversions were performed:

'_symmetry_cell_setting' value 'Triclinic' changed to 'triclinic'
according to /home/saulius/struct/CIF-dictionaries/cif_core.dic
dictionary named 'cif_core.dic' version 2.4.1 from 2010-06-29.

Automatic conversion script
Id: cif_fix_values 1715 2011-07-08 13:25:40Z adriana 

 Adding full bibliography for 4000725--4000727.cif.
;
_cod_original_cell_volume 2779.1(6)
_cod_original_sg_symbol_H-M P-1
_cod_database_code 4000725

loop_
_symmetry_equiv_pos_as_xyz
'x, y, z'
'-x, -y, -z'

loop_
_atom_site_label
_atom_site_type_symbol
_atom_site_fract_x
_atom_site_fract_y
_atom_site_fract_z
_atom_site_U_iso_or_equiv
_atom_site_adp_type
_atom_site_occupancy
_atom_site_symmetry_multiplicity
_atom_site_calc_flag
_atom_site_refinement_flags
C1 C -0.0454(2) 0.19078(11) -0.01001(10) 0.0224(6) Uani 1 1 d .
H1A H -0.0439 0.2242 0.0376 0.034 Uiso 1 1 calc R
H1B H -0.1455 0.1861 -0.0308 0.034 Uiso 1 1 calc R
H1C H 0.0171 0.2181 -0.0405 0.034 Uiso 1 1 calc R
C2 C 0.0103(2) 0.10395(11) -0.00451(10) 0.0168(6) Uani 1 1 d .
H2A H -0.0556 0.0760 0.0248 0.020 Uiso 1 1 calc R
H2B H 0.0073 0.0704 -0.0528 0.020 Uiso 1 1 calc R
C3 C 0.1893(2) 0.10830(11) 0.09677(10) 0.0147(6) Uani 1 1 d .
C4 C 0.3962(2) 0.10080(12) 0.17985(10) 0.0167(6) Uani 1 1 d .
C5 C 0.5916(2) 0.14785(12) 0.27016(10) 0.0181(6) Uani 1 1 d .
H5A H 0.5351 0.1212 0.3042 0.022 Uiso 1 1 calc R
H5B H 0.6251 0.2042 0.2943 0.022 Uiso 1 1 calc R
C6 C 0.7241(2) 0.09490(12) 0.24991(11) 0.0265(7) Uani 1 1 d .
H6A H 0.6922 0.0367 0.2331 0.040 Uiso 1 1 calc R
H6B H 0.7915 0.0969 0.2917 0.040 Uiso 1 1 calc R
H6C H 0.7736 0.1172 0.2120 0.040 Uiso 1 1 calc R
C7 C 0.2762(2) 0.10374(12) -0.02285(10) 0.0191(6) Uani 1 1 d .
H7A H 0.3616 0.1360 0.0016 0.023 Uiso 1 1 calc R
H7B H 0.2430 0.1319 -0.0633 0.023 Uiso 1 1 calc R
C8 C 0.3229(2) 0.01576(12) -0.05158(11) 0.0265(7) Uani 1 1 d .
H8A H 0.3501 -0.0138 -0.0117 0.040 Uiso 1 1 calc R
H8B H 0.4067 0.0189 -0.0812 0.040 Uiso 1 1 calc R
H8C H 0.2419 -0.0147 -0.0804 0.040 Uiso 1 1 calc R
C9 C 0.5203(2) 0.23363(11) 0.17553(11) 0.0221(6) Uani 1 1 d .
H9A H 0.5547 0.2796 0.2136 0.027 Uiso 1 1 calc R
H9B H 0.4262 0.2502 0.1550 0.027 Uiso 1 1 calc R
C10 C 0.6296(2) 0.22345(13) 0.11809(11) 0.0352(7) Uani 1 1 d .
H10A H 0.7270 0.2169 0.1396 0.053 Uiso 1 1 calc R
H10B H 0.6296 0.2732 0.0942 0.053 Uiso 1 1 calc R
H10C H 0.6031 0.1736 0.0832 0.053 Uiso 1 1 calc R
C11 C -0.1534(2) -0.32860(13) 0.16479(11) 0.0290(7) Uani 1 1 d .
H11A H -0.2323 -0.3541 0.1878 0.043 Uiso 1 1 calc R
H11B H -0.1101 -0.3716 0.1304 0.043 Uiso 1 1 calc R
H11C H -0.1926 -0.2843 0.1399 0.043 Uiso 1 1 calc R
C12 C -0.0375(2) -0.29128(12) 0.22085(11) 0.0205(6) Uani 1 1 d .
H12A H 0.0066 -0.3370 0.2433 0.025 Uiso 1 1 calc R
H12B H 0.0406 -0.2645 0.1973 0.025 Uiso 1 1 calc R
C13 C -0.0904(2) -0.14638(11) 0.27443(10) 0.0144(6) Uani 1 1 d .
C14 C -0.1016(2) -0.02565(11) 0.36562(10) 0.0141(6) Uani 1 1 d .
C15 C -0.1649(2) 0.08269(11) 0.46712(10) 0.0180(6) Uani 1 1 d .
H15A H -0.0576 0.0893 0.4742 0.022 Uiso 1 1 calc R
H15B H -0.2034 0.0709 0.5125 0.022 Uiso 1 1 calc R
C16 C -0.2260(2) 0.16435(11) 0.45078(11) 0.0254(7) Uani 1 1 d .
H16A H -0.1732 0.1829 0.4121 0.038 Uiso 1 1 calc R
H16B H -0.2148 0.2070 0.4934 0.038 Uiso 1 1 calc R
H16C H -0.3296 0.1561 0.4361 0.038 Uiso 1 1 calc R
C17 C -0.1531(2) -0.26147(12) 0.33662(10) 0.0189(6) Uani 1 1 d .
H17A H -0.1957 -0.3183 0.3204 0.023 Uiso 1 1 calc R
H17B H -0.2327 -0.2249 0.3550 0.023 Uiso 1 1 calc R
C18 C -0.0414(2) -0.26570(13) 0.39634(11) 0.0294(7) Uani 1 1 d .
H18A H 0.0362 -0.3033 0.3791 0.044 Uiso 1 1 calc R
H18B H -0.0880 -0.2870 0.4356 0.044 Uiso 1 1 calc R
H18C H 0.0002 -0.2095 0.4133 0.044 Uiso 1 1 calc R
C19 C -0.3431(2) -0.02742(12) 0.41424(11) 0.0220(6) Uani 1 1 d .
H19A H -0.3715 -0.0581 0.3663 0.026 Uiso 1 1 calc R
H19B H -0.4146 0.0172 0.4260 0.026 Uiso 1 1 calc R
C20 C -0.3498(2) -0.08801(12) 0.46829(11) 0.0291(7) Uani 1 1 d .
H20A H -0.2776 -0.1317 0.4577 0.044 Uiso 1 1 calc R
H20B H -0.4475 -0.1140 0.4656 0.044 Uiso 1 1 calc R
H20C H -0.3285 -0.0573 0.5164 0.044 Uiso 1 1 calc R
C21 C 0.4385(2) 0.30564(12) 0.51642(11) 0.0251(7) Uani 1 1 d .
H21A H 0.4241 0.2715 0.4693 0.038 Uiso 1 1 calc R
H21B H 0.3454 0.3105 0.5397 0.038 Uiso 1 1 calc R
H21C H 0.5093 0.2790 0.5455 0.038 Uiso 1 1 calc R
C22 C 0.4952(2) 0.39207(12) 0.50838(10) 0.0169(6) Uani 1 1 d .
H22A H 0.4225 0.4192 0.4799 0.020 Uiso 1 1 calc R
H22B H 0.5078 0.4267 0.5561 0.020 Uiso 1 1 calc R
C23 C 0.6476(2) 0.38527(11) 0.40327(10) 0.0149(6) Uani 1 1 d .
C24 C 0.8540(2) 0.41450(12) 0.33873(11) 0.0180(6) Uani 1 1 d .
C25 C 1.0714(2) 0.41934(13) 0.26610(10) 0.0239(6) Uani 1 1 d .
H25A H 1.1704 0.3972 0.2719 0.029 Uiso 1 1 calc R
H25B H 1.0759 0.4801 0.2847 0.029 Uiso 1 1 calc R
C26 C 1.0248(3) 0.40683(15) 0.18745(11) 0.0462(9) Uani 1 1 d .
H26A H 1.0208 0.3468 0.1687 0.069 Uiso 1 1 calc R
H26B H 1.0953 0.4353 0.1616 0.069 Uiso 1 1 calc R
H26C H 0.9282 0.4304 0.1813 0.069 Uiso 1 1 calc R
C27 C 0.7671(2) 0.38978(12) 0.52013(10) 0.0178(6) Uani 1 1 d .
H27A H 0.8430 0.3569 0.4938 0.021 Uiso 1 1 calc R
H27B H 0.7446 0.3623 0.5616 0.021 Uiso 1 1 calc R
C28 C 0.8258(2) 0.47733(12) 0.54635(11) 0.0254(7) Uani 1 1 d .
H28A H 0.8434 0.5059 0.5055 0.038 Uiso 1 1 calc R
H28B H 0.9176 0.4746 0.5743 0.038 Uiso 1 1 calc R
H28C H 0.7548 0.5085 0.5763 0.038 Uiso 1 1 calc R
C29 C 1.0043(2) 0.29033(12) 0.31479(11) 0.0216(6) Uani 1 1 d .
H29A H 1.0530 0.2641 0.2719 0.026 Uiso 1 1 calc R
H29B H 0.9119 0.2587 0.3175 0.026 Uiso 1 1 calc R
C30 C 1.1022(2) 0.28438(12) 0.38092(11) 0.0277(7) Uani 1 1 d .
H30A H 1.1937 0.3157 0.3785 0.042 Uiso 1 1 calc R
H30B H 1.1231 0.2254 0.3830 0.042 Uiso 1 1 calc R
H30C H 1.0526 0.3082 0.4237 0.042 Uiso 1 1 calc R
C31 C 0.3058(2) 0.82922(13) 0.32896(11) 0.0264(7) Uani 1 1 d .
H31A H 0.2325 0.8493 0.2968 0.040 Uiso 1 1 calc R
H31B H 0.3396 0.8757 0.3658 0.040 Uiso 1 1 calc R
H31C H 0.2626 0.7846 0.3515 0.040 Uiso 1 1 calc R
C32 C 0.4341(2) 0.79518(12) 0.28672(10) 0.0198(6) Uani 1 1 d .
H32A H 0.4887 0.8426 0.2720 0.024 Uiso 1 1 calc R
H32B H 0.5007 0.7675 0.3179 0.024 Uiso 1 1 calc R
C33 C 0.3829(2) 0.65182(12) 0.22086(10) 0.0150(6) Uani 1 1 d .
C34 C 0.3925(2) 0.53368(11) 0.12815(10) 0.0153(6) Uani 1 1 d .
C35 C 0.3502(2) 0.42324(11) 0.02237(10) 0.0174(6) Uani 1 1 d .
H35A H 0.4575 0.4184 0.0247 0.021 Uiso 1 1 calc R
H35B H 0.3192 0.4299 -0.0270 0.021 Uiso 1 1 calc R
C36 C 0.2813(2) 0.34379(12) 0.04003(11) 0.0266(7) Uani 1 1 d .
H36A H 0.3124 0.3366 0.0887 0.040 Uiso 1 1 calc R
H36B H 0.3118 0.2957 0.0065 0.040 Uiso 1 1 calc R
H36C H 0.1749 0.3475 0.0363 0.040 Uiso 1 1 calc R
C37 C 0.3540(2) 0.77248(12) 0.15880(10) 0.0217(6) Uani 1 1 d .
H37A H 0.3148 0.8291 0.1725 0.026 Uiso 1 1 calc R
H37B H 0.2770 0.7373 0.1298 0.026 Uiso 1 1 calc R
C38 C 0.4849(2) 0.77892(14) 0.11424(11) 0.0351(7) Uani 1 1 d .
H38A H 0.5619 0.8132 0.1429 0.053 Uiso 1 1 calc R
H38B H 0.4565 0.8050 0.0725 0.053 Uiso 1 1 calc R
H38C H 0.5212 0.7227 0.0985 0.053 Uiso 1 1 calc R
C39 C 0.1733(2) 0.53569(12) 0.05138(11) 0.0213(6) Uani 1 1 d .
H39A H 0.1322 0.5654 0.0952 0.026 Uiso 1 1 calc R
H39B H 0.1022 0.4912 0.0297 0.026 Uiso 1 1 calc R
C40 C 0.1944(2) 0.59761(12) -0.00075(10) 0.0230(6) Uani 1 1 d .
H40A H 0.2628 0.6426 0.0209 0.034 Uiso 1 1 calc R
H40B H 0.1004 0.6216 -0.0120 0.034 Uiso 1 1 calc R
H40C H 0.2335 0.5683 -0.0446 0.034 Uiso 1 1 calc R
Cd1 Cd 0.563763(17) 0.497618(9) 0.280090(8) 0.01734(4) Uani 1 1 d .
Cd2 Cd 0.104970(17) 0.017372(9) 0.234939(8) 0.01713(4) Uani 1 1 d .
N1 N 0.15936(16) 0.10508(9) 0.02697(8) 0.0141(5) Uani 1 1 d .
N2 N 0.32938(17) 0.11134(10) 0.11739(8) 0.0200(5) Uani 1 1 d .
N3 N 0.49636(17) 0.15683(10) 0.20744(8) 0.0173(5) Uani 1 1 d .
N4 N -0.09407(17) -0.22972(9) 0.27591(8) 0.0148(5) Uani 1 1 d .
N5 N -0.14143(17) -0.09912(9) 0.33034(8) 0.0165(5) Uani 1 1 d .
N6 N -0.19877(17) 0.01138(9) 0.41242(8) 0.0166(5) Uani 1 1 d .
N7 N 0.63550(17) 0.38906(9) 0.47346(8) 0.0133(5) Uani 1 1 d .
N8 N 0.77996(17) 0.37161(9) 0.37795(8) 0.0166(5) Uani 1 1 d .
N9 N 0.97145(17) 0.37731(9) 0.30778(8) 0.0172(5) Uani 1 1 d .
N10 N 0.39060(17) 0.73573(10) 0.22396(8) 0.0165(5) Uani 1 1 d .
N11 N 0.35063(18) 0.60693(9) 0.15883(8) 0.0175(5) Uani 1 1 d .
N12 N 0.31061(17) 0.49684(9) 0.07046(9) 0.0162(5) Uani 1 1 d .
S1 S 0.04620(6) 0.12283(3) 0.15493(3) 0.01849(15) Uani 1 1 d .
S2 S 0.37438(6) 0.00859(3) 0.21685(3) 0.02352(16) Uani 1 1 d .
S3 S -0.04515(6) -0.11430(3) 0.19462(3) 0.02062(16) Uani 1 1 d .
S4 S 0.06782(6) 0.02596(3) 0.36543(3) 0.01892(15) Uani 1 1 d .
S5 S 0.48922(6) 0.38274(3) 0.34784(3) 0.01841(15) Uani 1 1 d .
S6 S 0.82129(6) 0.51975(3) 0.32977(3) 0.02198(16) Uani 1 1 d .
S7 S 0.39050(6) 0.61533(3) 0.30351(3) 0.02413(16) Uani 1 1 d .
S8 S 0.55384(6) 0.48355(3) 0.14780(3) 0.02042(16) Uani 1 1 d .

loop_
_atom_site_aniso_label
_atom_site_aniso_U_11
_atom_site_aniso_U_22
_atom_site_aniso_U_33
_atom_site_aniso_U_23
_atom_site_aniso_U_13
_atom_site_aniso_U_12
C1 0.0199(12) 0.0253(11) 0.0243(12) 0.0102(10) 0.0034(10) 0.0044(10)
C2 0.0166(11) 0.0218(11) 0.0129(10) 0.0055(9) -0.0004(9) 0.0002(10)
C3 0.0229(11) 0.0090(9) 0.0126(10) 0.0018(8) 0.0027(9) 0.0007(9)
C4 0.0089(10) 0.0242(11) 0.0191(11) 0.0072(9) 0.0075(9) 0.0042(9)
C5 0.0176(11) 0.0238(11) 0.0117(11) -0.0006(9) -0.0017(9) -0.0017(10)
C6 0.0237(12) 0.0386(12) 0.0210(12) 0.0158(10) 0.0007(10) 0.0119(11)
C7 0.0156(11) 0.0289(11) 0.0150(11) 0.0094(9) 0.0055(9) -0.0020(10)
C8 0.0263(13) 0.0287(12) 0.0236(12) -0.0011(11) 0.0089(10) -0.0025(11)
C9 0.0238(12) 0.0167(10) 0.0281(12) 0.0100(9) 0.0012(10) 0.0021(10)
C10 0.0339(14) 0.0295(11) 0.0487(15) 0.0261(11) 0.0039(12) 0.0020(11)
C11 0.0329(14) 0.0255(12) 0.0256(13) -0.0048(11) -0.0006(11) -0.0005(11)
C12 0.0190(12) 0.0192(11) 0.0240(12) 0.0053(10) 0.0020(10) 0.0044(10)
C13 0.0081(10) 0.0155(10) 0.0196(11) 0.0043(9) -0.0023(9) -0.0040(9)
C14 0.0213(11) 0.0158(10) 0.0069(10) 0.0079(8) -0.0030(9) 0.0020(9)
C15 0.0187(11) 0.0196(10) 0.0167(11) 0.0047(9) 0.0042(9) 0.0009(10)
C16 0.0314(13) 0.0205(11) 0.0234(12) 0.0018(10) -0.0026(11) -0.0003(11)
C17 0.0199(12) 0.0167(10) 0.0211(11) 0.0072(9) -0.0015(10) -0.0017(10)
C18 0.0267(13) 0.0398(13) 0.0248(12) 0.0162(11) -0.0021(11) -0.0011(12)
C19 0.0202(12) 0.0234(11) 0.0220(12) 0.0016(10) 0.0035(10) 0.0013(10)
C20 0.0254(13) 0.0330(13) 0.0297(13) 0.0055(11) 0.0103(11) -0.0039(11)
C21 0.0204(12) 0.0313(12) 0.0254(12) 0.0097(10) 0.0023(10) -0.0023(11)
C22 0.0149(11) 0.0256(11) 0.0119(10) 0.0077(9) 0.0001(9) 0.0063(10)
C23 0.0229(11) 0.0022(9) 0.0198(11) 0.0041(8) -0.0036(10) 0.0023(9)
C24 0.0153(11) 0.0194(11) 0.0186(11) 0.0024(9) -0.0054(10) 0.0020(9)
C25 0.0182(12) 0.0301(12) 0.0259(12) 0.0108(10) 0.0080(10) -0.0028(10)
C26 0.0520(17) 0.0625(17) 0.0276(14) 0.0140(13) 0.0169(13) -0.0052(15)
C27 0.0157(11) 0.0230(11) 0.0145(11) 0.0028(9) -0.0047(9) 0.0106(9)
C28 0.0156(12) 0.0281(12) 0.0311(13) 0.0043(11) -0.0124(11) 0.0039(10)
C29 0.0209(12) 0.0214(11) 0.0222(12) 0.0000(10) 0.0073(10) 0.0026(10)
C30 0.0203(12) 0.0242(11) 0.0421(14) 0.0148(11) 0.0049(11) 0.0055(10)
C31 0.0244(12) 0.0278(12) 0.0272(13) 0.0035(11) 0.0034(11) 0.0077(11)
C32 0.0214(12) 0.0204(11) 0.0156(11) -0.0014(10) -0.0056(10) -0.0004(10)
C33 0.0092(10) 0.0171(10) 0.0187(11) 0.0023(9) 0.0012(9) 0.0059(9)
C34 0.0172(11) 0.0167(10) 0.0137(10) 0.0072(9) 0.0027(9) -0.0037(9)
C35 0.0144(11) 0.0187(10) 0.0196(11) 0.0059(9) -0.0021(10) -0.0004(9)
C36 0.0330(13) 0.0223(11) 0.0258(13) 0.0066(10) 0.0027(11) 0.0074(11)
C37 0.0207(12) 0.0248(11) 0.0225(12) 0.0136(9) -0.0015(10) 0.0022(10)
C38 0.0310(14) 0.0480(14) 0.0314(13) 0.0212(11) 0.0067(12) -0.0016(12)
C39 0.0143(11) 0.0219(11) 0.0282(12) 0.0076(10) -0.0064(10) 0.0001(10)
C40 0.0179(12) 0.0250(11) 0.0292(12) 0.0139(10) 0.0006(10) 0.0095(10)
Cd1 0.01801(8) 0.01998(8) 0.01522(8) 0.00721(6) -0.00224(7) 0.00230(7)
Cd2 0.01590(8) 0.01949(7) 0.01761(8) 0.00783(6) 0.00168(7) -0.00018(7)
N1 0.0111(9) 0.0193(9) 0.0133(9) 0.0064(7) 0.0019(7) 0.0010(8)
N2 0.0123(9) 0.0350(10) 0.0137(9) 0.0077(8) -0.0015(8) -0.0050(8)
N3 0.0166(9) 0.0199(9) 0.0160(9) 0.0055(8) -0.0028(8) -0.0007(8)
N4 0.0140(9) 0.0152(8) 0.0156(9) 0.0040(7) 0.0008(8) 0.0018(8)
N5 0.0191(9) 0.0130(8) 0.0182(9) 0.0044(7) 0.0031(8) -0.0024(8)
N6 0.0200(9) 0.0154(8) 0.0158(9) 0.0056(7) 0.0035(8) 0.0027(8)
N7 0.0118(9) 0.0158(8) 0.0137(9) 0.0060(7) 0.0033(7) 0.0016(7)
N8 0.0136(9) 0.0201(8) 0.0194(9) 0.0118(7) 0.0052(8) 0.0068(8)
N9 0.0187(9) 0.0183(9) 0.0160(9) 0.0061(7) 0.0057(8) -0.0002(8)
N10 0.0161(9) 0.0187(9) 0.0154(9) 0.0043(8) 0.0011(8) 0.0033(8)
N11 0.0252(10) 0.0145(8) 0.0135(9) 0.0044(7) -0.0023(8) 0.0056(8)
N12 0.0149(9) 0.0157(8) 0.0183(9) 0.0044(8) -0.0035(8) 0.0020(8)
S1 0.0170(3) 0.0225(3) 0.0183(3) 0.0089(2) 0.0053(2) 0.0040(2)
S2 0.0183(3) 0.0232(3) 0.0324(3) 0.0142(2) 0.0030(3) 0.0019(2)
S3 0.0246(3) 0.0226(3) 0.0154(3) 0.0060(2) 0.0002(2) -0.0037(3)
S4 0.0168(3) 0.0238(3) 0.0164(3) 0.0048(2) -0.0005(2) -0.0029(2)
S5 0.0184(3) 0.0215(3) 0.0161(3) 0.0066(2) -0.0025(2) -0.0013(2)
S6 0.0196(3) 0.0171(3) 0.0305(3) 0.0101(2) -0.0058(3) -0.0017(2)
S7 0.0321(3) 0.0274(3) 0.0149(3) 0.0080(2) 0.0027(3) 0.0114(3)
S8 0.0162(3) 0.0301(3) 0.0164(3) 0.0079(2) -0.0007(2) 0.0060(3)

loop_
_atom_type_symbol
_atom_type_description
_atom_type_scat_dispersion_real
_atom_type_scat_dispersion_imag
_atom_type_scat_source
C C 0.0033 0.0016 'International Tables Vol C Tables 4.2.6.8 and 6.1.1.4'
H H 0.0000 0.0000 'International Tables Vol C Tables 4.2.6.8 and 6.1.1.4'
N N 0.0061 0.0033 'International Tables Vol C Tables 4.2.6.8 and 6.1.1.4'
S S 0.1246 0.1234 'International Tables Vol C Tables 4.2.6.8 and 6.1.1.4'
Cd Cd -0.8075 1.2024 'International Tables Vol C Tables 4.2.6.8 and 6.1.1.4'

loop_
_geom_angle_atom_site_label_1
_geom_angle_atom_site_label_2
_geom_angle_atom_site_label_3
_geom_angle
C2 C1 H1A 109.5
C2 C1 H1B 109.5
H1A C1 H1B 109.5
C2 C1 H1C 109.5
H1A C1 H1C 109.5
H1B C1 H1C 109.5
N1 C2 C1 113.20(15)
N1 C2 H2A 108.9
C1 C2 H2A 108.9
N1 C2 H2B 108.9
C1 C2 H2B 108.9
H2A C2 H2B 107.8
N2 C3 N1 116.05(17)
N2 C3 S1 124.48(15)
N1 C3 S1 118.83(15)
N3 C4 N2 117.31(18)
N3 C4 S2 119.68(15)
N2 C4 S2 122.24(14)
N3 C5 C6 111.91(15)
N3 C5 H5A 109.2
C6 C5 H5A 109.2
N3 C5 H5B 109.2
C6 C5 H5B 109.2
H5A C5 H5B 107.9
C5 C6 H6A 109.5
C5 C6 H6B 109.5
H6A C6 H6B 109.5
C5 C6 H6C 109.5
H6A C6 H6C 109.5
H6B C6 H6C 109.5
N1 C7 C8 113.14(16)
N1 C7 H7A 108.9
C8 C7 H7A 109.0
N1 C7 H7B 108.9
C8 C7 H7B 108.9
H7A C7 H7B 107.8
C7 C8 H8A 109.5
C7 C8 H8B 109.5
H8A C8 H8B 109.5
C7 C8 H8C 109.5
H8A C8 H8C 109.5
H8B C8 H8C 109.5
N3 C9 C10 113.52(16)
N3 C9 H9A 108.9
C10 C9 H9A 108.9
N3 C9 H9B 108.9
C10 C9 H9B 108.9
H9A C9 H9B 107.7
C9 C10 H10A 109.5
C9 C10 H10B 109.5
H10A C10 H10B 109.5
C9 C10 H10C 109.5
H10A C10 H10C 109.5
H10B C10 H10C 109.5
C12 C11 H11A 109.5
C12 C11 H11B 109.5
H11A C11 H11B 109.5
C12 C11 H11C 109.5
H11A C11 H11C 109.5
H11B C11 H11C 109.5
N4 C12 C11 113.07(16)
N4 C12 H12A 109.0
C11 C12 H12A 109.0
N4 C12 H12B 109.0
C11 C12 H12B 109.0
H12A C12 H12B 107.8
N5 C13 N4 115.71(17)
N5 C13 S3 126.73(15)
N4 C13 S3 116.82(14)
N5 C14 N6 115.92(17)
N5 C14 S4 127.19(15)
N6 C14 S4 116.63(13)
N6 C15 C16 114.33(16)
N6 C15 H15A 108.7
C16 C15 H15A 108.7
N6 C15 H15B 108.7
C16 C15 H15B 108.7
H15A C15 H15B 107.6
C15 C16 H16A 109.5
C15 C16 H16B 109.5
H16A C16 H16B 109.5
C15 C16 H16C 109.5
H16A C16 H16C 109.5
H16B C16 H16C 109.5
N4 C17 C18 113.47(16)
N4 C17 H17A 108.9
C18 C17 H17A 108.9
N4 C17 H17B 108.9
C18 C17 H17B 108.9
H17A C17 H17B 107.7
C17 C18 H18A 109.5
C17 C18 H18B 109.5
H18A C18 H18B 109.5
C17 C18 H18C 109.5
H18A C18 H18C 109.5
H18B C18 H18C 109.5
N6 C19 C20 113.11(16)
N6 C19 H19A 109.0
C20 C19 H19A 109.0
N6 C19 H19B 109.0
C20 C19 H19B 109.0
H19A C19 H19B 107.8
C19 C20 H20A 109.5
C19 C20 H20B 109.5
H20A C20 H20B 109.5
C19 C20 H20C 109.5
H20A C20 H20C 109.5
H20B C20 H20C 109.5
C22 C21 H21A 109.5
C22 C21 H21B 109.5
H21A C21 H21B 109.5
C22 C21 H21C 109.5
H21A C21 H21C 109.5
H21B C21 H21C 109.5
N7 C22 C21 112.15(15)
N7 C22 H22A 109.2
C21 C22 H22A 109.2
N7 C22 H22B 109.2
C21 C22 H22B 109.2
H22A C22 H22B 107.9
N7 C23 N8 117.37(17)
N7 C23 S5 119.17(15)
N8 C23 S5 122.76(15)
N8 C24 N9 117.04(17)
N8 C24 S6 124.27(15)
N9 C24 S6 118.44(15)
N9 C25 C26 112.26(17)
N9 C25 H25A 109.2
C26 C25 H25A 109.2
N9 C25 H25B 109.2
C26 C25 H25B 109.2
H25A C25 H25B 107.9
C25 C26 H26A 109.5
C25 C26 H26B 109.5
H26A C26 H26B 109.5
C25 C26 H26C 109.5
H26A C26 H26C 109.5
H26B C26 H26C 109.5
N7 C27 C28 112.34(16)
N7 C27 H27A 109.1
C28 C27 H27A 109.1
N7 C27 H27B 109.1
C28 C27 H27B 109.1
H27A C27 H27B 107.9
C27 C28 H28A 109.5
C27 C28 H28B 109.5
H28A C28 H28B 109.5
C27 C28 H28C 109.5
H28A C28 H28C 109.5
H28B C28 H28C 109.5
N9 C29 C30 112.14(15)
N9 C29 H29A 109.2
C30 C29 H29A 109.2
N9 C29 H29B 109.2
C30 C29 H29B 109.2
H29A C29 H29B 107.9
C29 C30 H30A 109.5
C29 C30 H30B 109.5
H30A C30 H30B 109.5
C29 C30 H30C 109.5
H30A C30 H30C 109.5
H30B C30 H30C 109.5
C32 C31 H31A 109.5
C32 C31 H31B 109.5
H31A C31 H31B 109.5
C32 C31 H31C 109.5
H31A C31 H31C 109.5
H31B C31 H31C 109.5
N10 C32 C31 113.07(16)
N10 C32 H32A 109.0
C31 C32 H32A 109.0
N10 C32 H32B 109.0
C31 C32 H32B 109.0
H32A C32 H32B 107.8
N11 C33 N10 117.39(18)
N11 C33 S7 126.19(15)
N10 C33 S7 115.67(14)
N11 C34 N12 116.53(17)
N11 C34 S8 126.76(15)
N12 C34 S8 116.32(14)
N12 C35 C36 112.33(16)
N12 C35 H35A 109.1
C36 C35 H35A 109.1
N12 C35 H35B 109.1
C36 C35 H35B 109.1
H35A C35 H35B 107.9
C35 C36 H36A 109.5
C35 C36 H36B 109.5
H36A C36 H36B 109.5
C35 C36 H36C 109.5
H36A C36 H36C 109.5
H36B C36 H36C 109.5
N10 C37 C38 112.23(16)
N10 C37 H37A 109.2
C38 C37 H37A 109.2
N10 C37 H37B 109.2
C38 C37 H37B 109.2
H37A C37 H37B 107.9
C37 C38 H38A 109.5
C37 C38 H38B 109.5
H38A C38 H38B 109.5
C37 C38 H38C 109.5
H38A C38 H38C 109.5
H38B C38 H38C 109.5
N12 C39 C40 112.35(16)
N12 C39 H39A 109.1
C40 C39 H39A 109.1
N12 C39 H39B 109.1
C40 C39 H39B 109.1
H39A C39 H39B 107.9
C39 C40 H40A 109.5
C39 C40 H40B 109.5
H40A C40 H40B 109.5
C39 C40 H40C 109.5
H40A C40 H40C 109.5
H40B C40 H40C 109.5
S8 Cd1 S7 97.849(19)
S8 Cd1 S6 110.76(2)
S7 Cd1 S6 118.723(19)
S8 Cd1 S5 124.037(19)
S7 Cd1 S5 108.76(2)
S6 Cd1 S5 98.243(19)
S1 Cd2 S4 128.758(19)
S1 Cd2 S3 109.53(2)
S4 Cd2 S3 96.975(18)
S1 Cd2 S2 98.236(19)
S4 Cd2 S2 108.088(19)
S3 Cd2 S2 116.530(19)
C3 N1 C7 120.99(16)
C3 N1 C2 123.07(16)
C7 N1 C2 115.94(15)
C3 N2 C4 130.92(17)
C4 N3 C5 123.36(17)
C4 N3 C9 120.62(17)
C5 N3 C9 116.02(15)
C13 N4 C12 123.75(17)
C13 N4 C17 119.58(15)
C12 N4 C17 116.64(15)
C14 N5 C13 132.96(18)
C14 N6 C15 124.71(16)
C14 N6 C19 119.43(15)
C15 N6 C19 115.50(15)
C23 N7 C27 119.61(16)
C23 N7 C22 123.97(16)
C27 N7 C22 116.42(15)
C24 N8 C23 129.51(17)
C24 N9 C25 123.62(16)
C24 N9 C29 120.35(17)
C25 N9 C29 116.03(15)
C33 N10 C32 125.29(17)
C33 N10 C37 119.09(15)
C32 N10 C37 115.61(15)
C33 N11 C34 133.02(18)
C34 N12 C35 125.21(16)
C34 N12 C39 118.93(15)
C35 N12 C39 115.78(15)
C3 S1 Cd2 100.95(7)
C4 S2 Cd2 98.00(7)
C13 S3 Cd2 103.21(6)
C14 S4 Cd2 102.11(6)
C23 S5 Cd1 97.39(7)
C24 S6 Cd1 96.95(7)
C33 S7 Cd1 101.12(6)
C34 S8 Cd1 103.37(7)

loop_
_geom_bond_atom_site_label_1
_geom_bond_atom_site_label_2
_geom_bond_distance
C1 C2 1.516(3)
C1 H1A 0.9800
C1 H1B 0.9800
C1 H1C 0.9800
C2 N1 1.467(2)
C2 H2A 0.9900
C2 H2B 0.9900
C3 N2 1.325(2)
C3 N1 1.335(2)
C3 S1 1.753(2)
C4 N3 1.312(2)
C4 N2 1.346(2)
C4 S2 1.753(2)
C5 N3 1.471(2)
C5 C6 1.529(3)
C5 H5A 0.9900
C5 H5B 0.9900
C6 H6A 0.9800
C6 H6B 0.9800
C6 H6C 0.9800
C7 N1 1.463(2)
C7 C8 1.517(3)
C7 H7A 0.9900
C7 H7B 0.9900
C8 H8A 0.9800
C8 H8B 0.9800
C8 H8C 0.9800
C9 N3 1.478(2)
C9 C10 1.510(3)
C9 H9A 0.9900
C9 H9B 0.9900
C10 H10A 0.9800
C10 H10B 0.9800
C10 H10C 0.9800
C11 C12 1.519(3)
C11 H11A 0.9800
C11 H11B 0.9800
C11 H11C 0.9800
C12 N4 1.450(2)
C12 H12A 0.9900
C12 H12B 0.9900
C13 N5 1.319(2)
C13 N4 1.349(2)
C13 S3 1.742(2)
C14 N5 1.307(2)
C14 N6 1.369(2)
C14 S4 1.753(2)
C15 N6 1.447(2)
C15 C16 1.510(3)
C15 H15A 0.9900
C15 H15B 0.9900
C16 H16A 0.9800
C16 H16B 0.9800
C16 H16C 0.9800
C17 N4 1.455(3)
C17 C18 1.504(3)
C17 H17A 0.9900
C17 H17B 0.9900
C18 H18A 0.9800
C18 H18B 0.9800
C18 H18C 0.9800
C19 N6 1.460(2)
C19 C20 1.525(3)
C19 H19A 0.9900
C19 H19B 0.9900
C20 H20A 0.9800
C20 H20B 0.9800
C20 H20C 0.9800
C21 C22 1.512(3)
C21 H21A 0.9800
C21 H21B 0.9800
C21 H21C 0.9800
C22 N7 1.475(2)
C22 H22A 0.9900
C22 H22B 0.9900
C23 N7 1.336(2)
C23 N8 1.338(2)
C23 S5 1.752(2)
C24 N8 1.299(3)
C24 N9 1.357(2)
C24 S6 1.762(2)
C25 N9 1.464(3)
C25 C26 1.518(3)
C25 H25A 0.9900
C25 H25B 0.9900
C26 H26A 0.9800
C26 H26B 0.9800
C26 H26C 0.9800
C27 N7 1.464(2)
C27 C28 1.506(3)
C27 H27A 0.9900
C27 H27B 0.9900
C28 H28A 0.9800
C28 H28B 0.9800
C28 H28C 0.9800
C29 N9 1.465(2)
C29 C30 1.527(3)
C29 H29A 0.9900
C29 H29B 0.9900
C30 H30A 0.9800
C30 H30B 0.9800
C30 H30C 0.9800
C31 C32 1.520(3)
C31 H31A 0.9800
C31 H31B 0.9800
C31 H31C 0.9800
C32 N10 1.447(2)
C32 H32A 0.9900
C32 H32B 0.9900
C33 N11 1.304(2)
C33 N10 1.347(2)
C33 S7 1.759(2)
C34 N11 1.308(2)
C34 N12 1.352(2)
C34 S8 1.752(2)
C35 N12 1.446(2)
C35 C36 1.510(3)
C35 H35A 0.9900
C35 H35B 0.9900
C36 H36A 0.9800
C36 H36B 0.9800
C36 H36C 0.9800
C37 N10 1.480(3)
C37 C38 1.514(3)
C37 H37A 0.9900
C37 H37B 0.9900
C38 H38A 0.9800
C38 H38B 0.9800
C38 H38C 0.9800
C39 N12 1.473(2)
C39 C40 1.527(3)
C39 H39A 0.9900
C39 H39B 0.9900
C40 H40A 0.9800
C40 H40B 0.9800
C40 H40C 0.9800
Cd1 S8 2.4869(6)
Cd1 S7 2.4992(6)
Cd1 S6 2.5043(6)
Cd1 S5 2.5164(6)
Cd2 S1 2.4986(6)
Cd2 S4 2.5024(6)
Cd2 S3 2.5113(6)
Cd2 S2 2.5173(6)

loop_
_geom_torsion_atom_site_label_1
_geom_torsion_atom_site_label_2
_geom_torsion_atom_site_label_3
_geom_torsion_atom_site_label_4
_geom_torsion
N2 C3 N1 C7 0.9(2)
S1 C3 N1 C7 172.19(13)
N2 C3 N1 C2 -178.15(16)
S1 C3 N1 C2 -6.9(2)
C8 C7 N1 C3 89.7(2)
C8 C7 N1 C2 -91.17(19)
C1 C2 N1 C3 91.0(2)
C1 C2 N1 C7 -88.09(19)
N1 C3 N2 C4 -167.21(18)
S1 C3 N2 C4 22.1(3)
N3 C4 N2 C3 -132.2(2)
S2 C4 N2 C3 57.9(3)
N2 C4 N3 C5 -171.76(16)
S2 C4 N3 C5 -1.6(3)
N2 C4 N3 C9 7.6(3)
S2 C4 N3 C9 177.77(13)
C6 C5 N3 C4 84.0(2)
C6 C5 N3 C9 -95.40(19)
C10 C9 N3 C4 -89.0(2)
C10 C9 N3 C5 90.37(19)
N5 C13 N4 C12 -177.37(16)
S3 C13 N4 C12 11.8(2)
N5 C13 N4 C17 0.5(2)
S3 C13 N4 C17 -170.31(13)
C11 C12 N4 C13 -94.7(2)
C11 C12 N4 C17 87.4(2)
C18 C17 N4 C13 -88.1(2)
C18 C17 N4 C12 89.88(19)
N6 C14 N5 C13 167.3(2)
S4 C14 N5 C13 -18.8(3)
N4 C13 N5 C14 142.6(2)
S3 C13 N5 C14 -47.6(3)
N5 C14 N6 C15 166.06(17)
S4 C14 N6 C15 -8.5(2)
N5 C14 N6 C19 -6.7(3)
S4 C14 N6 C19 178.70(14)
C16 C15 N6 C14 105.4(2)
C16 C15 N6 C19 -81.5(2)
C20 C19 N6 C14 91.8(2)
C20 C19 N6 C15 -81.7(2)
N8 C23 N7 C27 8.2(2)
S5 C23 N7 C27 178.97(13)
N8 C23 N7 C22 -171.29(16)
S5 C23 N7 C22 -0.6(2)
C28 C27 N7 C23 89.7(2)
C28 C27 N7 C22 -90.7(2)
C21 C22 N7 C23 92.4(2)
C21 C22 N7 C27 -87.15(19)
N9 C24 N8 C23 -166.13(18)
S6 C24 N8 C23 19.6(3)
N7 C23 N8 C24 -126.1(2)
S5 C23 N8 C24 63.5(2)
N8 C24 N9 C25 -175.75(16)
S6 C24 N9 C25 -1.2(2)
N8 C24 N9 C29 4.5(3)
S6 C24 N9 C29 179.02(13)
C26 C25 N9 C24 -90.5(2)
C26 C25 N9 C29 89.3(2)
C30 C29 N9 C24 -89.1(2)
C30 C29 N9 C25 91.1(2)
N11 C33 N10 C32 -175.72(17)
S7 C33 N10 C32 13.6(2)
N11 C33 N10 C37 3.5(3)
S7 C33 N10 C37 -167.15(13)
C31 C32 N10 C33 -93.7(2)
C31 C32 N10 C37 87.0(2)
C38 C37 N10 C33 -88.2(2)
C38 C37 N10 C32 91.19(19)
N10 C33 N11 C34 144.4(2)
S7 C33 N11 C34 -46.0(3)
N12 C34 N11 C33 164.4(2)
S8 C34 N11 C33 -23.1(3)
N11 C34 N12 C35 169.52(18)
S8 C34 N12 C35 -3.8(3)
N11 C34 N12 C39 -7.0(3)
S8 C34 N12 C39 179.66(14)
C36 C35 N12 C34 97.2(2)
C36 C35 N12 C39 -86.1(2)
C40 C39 N12 C34 91.2(2)
C40 C39 N12 C35 -85.72(19)
N2 C3 S1 Cd2 -53.66(17)
N1 C3 S1 Cd2 135.85(14)
S4 Cd2 S1 C3 145.39(6)
S3 Cd2 S1 C3 -97.86(6)
S2 Cd2 S1 C3 24.16(6)
N3 C4 S2 Cd2 127.20(15)
N2 C4 S2 Cd2 -63.11(16)
S1 Cd2 S2 C4 16.60(7)
S4 Cd2 S2 C4 -118.85(7)
S3 Cd2 S2 C4 133.34(7)
N5 C13 S3 Cd2 47.29(18)
N4 C13 S3 Cd2 -143.04(13)
S1 Cd2 S3 C13 -141.60(7)
S4 Cd2 S3 C13 -6.15(7)
S2 Cd2 S3 C13 108.10(7)
N5 C14 S4 Cd2 50.29(19)
N6 C14 S4 Cd2 -135.86(13)
S1 Cd2 S4 C14 94.75(7)
S3 Cd2 S4 C14 -27.27(7)
S2 Cd2 S4 C14 -148.16(7)
N7 C23 S5 Cd1 130.29(13)
N8 C23 S5 Cd1 -59.51(15)
S8 Cd1 S5 C23 128.79(6)
S7 Cd1 S5 C23 -117.41(6)
S6 Cd1 S5 C23 6.79(6)
N8 C24 S6 Cd1 -59.97(17)
N9 C24 S6 Cd1 125.89(14)
S8 Cd1 S6 C24 -96.98(7)
S7 Cd1 S6 C24 151.04(7)
S5 Cd1 S6 C24 34.30(7)
N11 C33 S7 Cd1 54.50(18)
N10 C33 S7 Cd1 -135.75(13)
S8 Cd1 S7 C33 -15.60(7)
S6 Cd1 S7 C33 103.32(7)
S5 Cd1 S7 C33 -145.65(6)
N11 C34 S8 Cd1 47.34(19)
N12 C34 S8 Cd1 -140.14(14)
S7 Cd1 S8 C34 -18.98(7)
S6 Cd1 S8 C34 -143.80(7)
S5 Cd1 S8 C34 100.03(7)
